data_7063342
loop_
_publ_author_name
'Szklarzewicz, Janusz'
'Hodorowicz, Maciej'
'Jurowska, Anna'

_publ_section_title
;
 Synthesis of diaminoacetylene from cyanido ligands of the
 octacyanidotungstate complex
;
_journal_issue 29
_journal_name_full 'New Journal of Chemistry'
_journal_page_first 13196
_journal_page_last 13205
_journal_paper_doi 10.1039/D4NJ02448F
_journal_volume 48
_journal_year 2024
_chemical_formula_sum 'C8 H6 N8 O2 Rb2 W'
_chemical_formula_weight 601.00
_space_group_crystal_system monoclinic
_space_group_IT_number 14
_space_group_name_Hall '-P 2ybc'
_space_group_name_H-M_alt 'P 1 21/c 1'
_atom_sites_solution_hydrogens difmap
_atom_sites_solution_primary dual
_atom_sites_solution_secondary difmap
_audit_creation_method SHELXL-2018/3
_audit_update_record
;
2024-01-26 deposited with the CCDC.	2024-07-04 downloaded from the CCDC.
;
_cell_angle_alpha 90
_cell_angle_beta 90.846(2)
_cell_angle_gamma 90
_cell_formula_units_Z 4
_cell_length_a 8.5484(2)
_cell_length_b 14.3462(3)
_cell_length_c 12.8770(2)
_cell_measurement_reflns_used 23695
_cell_measurement_temperature 293(2)
_cell_measurement_theta_max 31.6700
_cell_measurement_theta_min 3.9230
_cell_volume 1579.03(6)
_computing_cell_refinement 'CrysAlisPro 1.171.43.101a (Rigaku OD, 2023)'
_computing_data_collection 'CrysAlisPro 1.171.43.101a (Rigaku OD, 2023)'
_computing_data_reduction 'CrysAlisPro 1.171.43.101a (Rigaku OD, 2023)'
_computing_structure_refinement 'SHELXL-2018/3 (Sheldrick, 2018)'
_computing_structure_solution 'SHELXT 2018/2 (Sheldrick, 2018)'
_diffrn_ambient_environment air
_diffrn_ambient_temperature 293.49(13)
_diffrn_detector 'Hybrid Pixel Array Detector'
_diffrn_detector_area_resol_mean 10.0000
_diffrn_detector_type HyPix
_diffrn_measured_fraction_theta_full 0.996
_diffrn_measured_fraction_theta_max 0.893
_diffrn_measurement_device 'four-circle diffractometer'
_diffrn_measurement_device_type 'XtaLAB Synergy, Dualflex, HyPix'
_diffrn_measurement_method '\w scans'
_diffrn_radiation_monochromator mirror
_diffrn_radiation_probe x-ray
_diffrn_radiation_type 'Mo K\a'
_diffrn_radiation_wavelength 0.71073
_diffrn_reflns_av_R_equivalents 0.0474
_diffrn_reflns_av_unetI/netI 0.0265
_diffrn_reflns_Laue_measured_fraction_full 0.996
_diffrn_reflns_Laue_measured_fraction_max 0.893
_diffrn_reflns_limit_h_max 12
_diffrn_reflns_limit_h_min -11
_diffrn_reflns_limit_k_max 20
_diffrn_reflns_limit_k_min -19
_diffrn_reflns_limit_l_max 18
_diffrn_reflns_limit_l_min -17
_diffrn_reflns_number 43334
_diffrn_reflns_point_group_measured_fraction_full 0.996
_diffrn_reflns_point_group_measured_fraction_max 0.893
_diffrn_reflns_theta_full 25.242
_diffrn_reflns_theta_max 31.476
_diffrn_reflns_theta_min 3.469
_diffrn_source 'micro-focus sealed X-ray tube'
_diffrn_source_type 'PhotonJet (Mo) X-ray Source'
_exptl_absorpt_coefficient_mu 13.456
_exptl_absorpt_correction_T_max 1.00000
_exptl_absorpt_correction_T_min 0.31464
_exptl_absorpt_correction_type multi-scan
_exptl_absorpt_process_details
;
CrysAlisPro 1.171.43.101a (Rigaku Oxford Diffraction, 2023)
Empirical absorption correction using spherical harmonics,
implemented in SCALE3 ABSPACK scaling algorithm.
;
_exptl_crystal_colour colourless
_exptl_crystal_density_diffrn 2.528
_exptl_crystal_description plate
_exptl_crystal_F_000 1096
_exptl_crystal_size_max 0.200
_exptl_crystal_size_mid 0.200
_exptl_crystal_size_min 0.100
_refine_diff_density_max 2.223
_refine_diff_density_min -1.991
_refine_diff_density_rms 0.133
_refine_ls_extinction_coef 0.00340(11)
_refine_ls_extinction_expression Fc^*^=kFc[1+0.001xFc^2^\l^3^/sin(2\q)]^-1/4^
_refine_ls_extinction_method 'SHELXL-2019/2 (Sheldrick 2019)'
_refine_ls_goodness_of_fit_ref 1.072
_refine_ls_hydrogen_treatment refall
_refine_ls_matrix_type full
_refine_ls_number_parameters 215
_refine_ls_number_reflns 4682
_refine_ls_number_restraints 2
_refine_ls_restrained_S_all 1.072
_refine_ls_R_factor_all 0.0304
_refine_ls_R_factor_gt 0.0233
_refine_ls_shift/su_max 0.001
_refine_ls_shift/su_mean 0.000
_refine_ls_structure_factor_coef Fsqd
_refine_ls_weighting_details 'w=1/[\s^2^(Fo^2^)+(0.0136P)^2^+3.7309P] where P=(Fo^2^+2Fc^2^)/3'
_refine_ls_weighting_scheme calc
_refine_ls_wR_factor_gt 0.0476
_refine_ls_wR_factor_ref 0.0491
_reflns_Friedel_coverage 0.000
_reflns_number_gt 4026
_reflns_number_total 4682
_reflns_threshold_expression 'I > 2\s(I)'
_cod_data_source_file d4nj02448f2.cif
_cod_data_source_block shelx_CCDC1
_cod_depositor_comments 'Adding full bibliography for 7063341--7063343.cif.'
_cod_original_sg_symbol_H-M 'P 21/c'
_cod_database_code 7063342
_shelx_shelxl_version_number 2018/3
_shelx_space_group_comment
;
The symmetry employed for this shelxl refinement is uniquely defined
by the following loop, which should always be used as a source of
symmetry information in preference to the above space-group names.
They are only intended as comments.
;
_shelx_estimated_absorpt_t_min 0.174
_shelx_estimated_absorpt_t_max 0.346

loop_
_space_group_symop_operation_xyz
'x, y, z'
'-x, y+1/2, -z+1/2'
'-x, -y, -z'
'x, -y-1/2, z-1/2'

loop_
_atom_site_label
_atom_site_type_symbol
_atom_site_fract_x
_atom_site_fract_y
_atom_site_fract_z
_atom_site_U_iso_or_equiv
_atom_site_adp_type
_atom_site_occupancy
_atom_site_site_symmetry_order
_atom_site_calc_flag
_atom_site_refinement_flags_posn
_atom_site_refinement_flags_adp
_atom_site_refinement_flags_occupancy
_atom_site_disorder_assembly
_atom_site_disorder_group
W1 W 0.76406(2) 0.39425(2) 0.32837(2) 0.01671(5) Uani 1 1 d . . . . .
Rb1 Rb 0.73260(6) 0.67687(3) 0.16394(3) 0.04776(11) Uani 1 1 d . . . . .
Rb2 Rb 0.28165(5) 0.47060(3) 0.13326(3) 0.04549(11) Uani 1 1 d . . . . .
N5 N 0.3766(3) 0.3820(2) 0.3546(3) 0.0335(7) Uani 1 1 d . . . . .
O1 O 0.6015(4) 0.7008(2) -0.0427(3) 0.0496(8) Uani 1 1 d D . . . .
C1 C 0.7731(4) 0.3753(2) 0.4860(3) 0.0225(6) Uani 1 1 d . . . . .
N7 N 0.6355(3) 0.6065(2) 0.3806(3) 0.0307(6) Uani 1 1 d . . . . .
N1 N 0.7100(4) 0.3692(3) 0.5771(3) 0.0360(8) Uani 1 1 d . . . . .
C4 C 0.6844(4) 0.4281(2) 0.1675(3) 0.0255(7) Uani 1 1 d . . . . .
N2 N 1.0662(4) 0.3689(3) 0.4796(3) 0.0351(7) Uani 1 1 d . . . . .
C8 C 0.6919(4) 0.2489(2) 0.3180(3) 0.0259(7) Uani 1 1 d . . . . .
C6 C 0.9406(4) 0.4956(2) 0.2880(3) 0.0238(6) Uani 1 1 d . . . . .
N8 N 0.6492(4) 0.1736(2) 0.3178(3) 0.0440(8) Uani 1 1 d . . . . .
C7 C 0.6783(3) 0.5326(2) 0.3646(3) 0.0224(6) Uani 1 1 d . . . . .
C3 C 0.9420(4) 0.3218(2) 0.2401(3) 0.0263(7) Uani 1 1 d . . . . .
N3 N 1.0372(4) 0.2855(3) 0.1924(3) 0.0434(8) Uani 1 1 d . . . . .
C2 C 0.9202(4) 0.3750(2) 0.4460(2) 0.0212(6) Uani 1 1 d . . . . .
N4 N 0.6511(4) 0.4531(3) 0.0867(3) 0.0444(8) Uani 1 1 d . . . . .
N6 N 1.0326(4) 0.5512(2) 0.2698(3) 0.0387(8) Uani 1 1 d . . . . .
C5 C 0.5104(4) 0.3863(2) 0.3490(3) 0.0223(6) Uani 1 1 d . . . . .
O2 O 0.9941(7) 0.6233(5) 0.0270(5) 0.121(2) Uani 1 1 d . . . . .
H2B H 1.142(6) 0.382(4) 0.441(4) 0.056(15) Uiso 1 1 d . . . . .
H2A H 1.086(6) 0.365(4) 0.543(4) 0.049(14) Uiso 1 1 d . . . . .
H1A H 0.765(6) 0.370(4) 0.635(4) 0.050(14) Uiso 1 1 d . . . . .
H1B H 0.619(7) 0.372(4) 0.586(4) 0.062(17) Uiso 1 1 d . . . . .
H1O1 H 0.618(8) 0.754(2) -0.067(5) 0.10(2) Uiso 1 1 d D . . . .
H2O1 H 0.516(6) 0.672(6) -0.049(8) 0.16(4) Uiso 1 1 d D . . . .

loop_
_atom_site_aniso_label
_atom_site_aniso_U_11
_atom_site_aniso_U_22
_atom_site_aniso_U_33
_atom_site_aniso_U_23
_atom_site_aniso_U_13
_atom_site_aniso_U_12
W1 0.01518(6) 0.01812(7) 0.01684(7) 0.00009(4) 0.00046(4) -0.00028(4)
Rb1 0.0691(3) 0.0350(2) 0.0391(2) 0.00633(17) -0.00319(19) -0.00239(19)
Rb2 0.0574(2) 0.0380(2) 0.0416(2) 0.00049(17) 0.01619(18) 0.00362(18)
N5 0.0230(14) 0.0385(18) 0.0390(18) 0.0007(14) 0.0027(12) -0.0012(12)
O1 0.0544(19) 0.0311(16) 0.063(2) 0.0020(15) -0.0024(16) -0.0021(14)
C1 0.0215(14) 0.0248(16) 0.0213(15) 0.0001(12) 0.0009(11) -0.0004(12)
N7 0.0262(14) 0.0285(16) 0.0375(17) -0.0021(13) 0.0009(12) 0.0021(12)
N1 0.0269(16) 0.059(2) 0.0220(15) 0.0020(14) 0.0051(12) -0.0014(15)
C4 0.0226(14) 0.0279(17) 0.0260(17) 0.0002(13) 0.0012(12) -0.0035(13)
N2 0.0195(14) 0.057(2) 0.0283(17) -0.0007(15) -0.0037(12) 0.0010(13)
C8 0.0254(15) 0.0258(17) 0.0267(16) -0.0004(13) 0.0040(12) -0.0003(13)
C6 0.0193(14) 0.0251(16) 0.0272(16) 0.0007(13) 0.0035(12) 0.0023(12)
N8 0.0476(19) 0.0285(18) 0.056(2) -0.0057(16) 0.0107(17) -0.0022(15)
C7 0.0174(13) 0.0251(16) 0.0247(16) 0.0006(13) 0.0003(11) -0.0011(12)
C3 0.0284(16) 0.0248(16) 0.0256(16) 0.0001(13) 0.0014(12) -0.0002(13)
N3 0.0412(18) 0.044(2) 0.045(2) -0.0030(16) 0.0151(15) 0.0078(15)
C2 0.0196(14) 0.0239(16) 0.0202(14) -0.0013(12) 0.0013(11) -0.0004(11)
N4 0.0435(19) 0.061(2) 0.0286(18) 0.0098(16) -0.0038(14) -0.0020(17)
N6 0.0299(16) 0.0337(18) 0.053(2) 0.0021(15) 0.0089(14) -0.0051(13)
C5 0.0228(14) 0.0209(15) 0.0232(15) 0.0000(12) 0.0005(11) -0.0014(12)
O2 0.094(4) 0.169(6) 0.100(4) 0.049(4) 0.036(3) 0.037(4)

loop_
_atom_type_symbol
_atom_type_description
_atom_type_scat_dispersion_real
_atom_type_scat_dispersion_imag
_atom_type_scat_source
C C 0.0033 0.0016 'International Tables Vol C Tables 4.2.6.8 and 6.1.1.4'
H H 0.0000 0.0000 'International Tables Vol C Tables 4.2.6.8 and 6.1.1.4'
N N 0.0061 0.0033 'International Tables Vol C Tables 4.2.6.8 and 6.1.1.4'
O O 0.0106 0.0060 'International Tables Vol C Tables 4.2.6.8 and 6.1.1.4'
Rb Rb -0.9393 2.9676 'International Tables Vol C Tables 4.2.6.8 and 6.1.1.4'
W W -0.8490 6.8722 'International Tables Vol C Tables 4.2.6.8 and 6.1.1.4'

loop_
_geom_angle_atom_site_label_1
_geom_angle_atom_site_label_2
_geom_angle_atom_site_label_3
_geom_angle
_geom_angle_site_symmetry_1
_geom_angle_site_symmetry_3
_geom_angle_publ_flag
C2 W1 C1 39.18(12) . . ?
C2 W1 C6 79.44(13) . . ?
C1 W1 C6 108.10(13) . . ?
C2 W1 C7 100.65(12) . . ?
C1 W1 C7 85.19(12) . . ?
C6 W1 C7 71.11(11) . . ?
C2 W1 C3 82.40(13) . . ?
C1 W1 C3 115.95(13) . . ?
C6 W1 C3 72.56(12) . . ?
C7 W1 C3 142.23(12) . . ?
C2 W1 C8 95.66(13) . . ?
C1 W1 C8 86.58(13) . . ?
C6 W1 C8 145.70(12) . . ?
C7 W1 C8 142.46(12) . . ?
C3 W1 C8 73.15(12) . . ?
C2 W1 C5 123.01(12) . . ?
C1 W1 C5 84.02(12) . . ?
C6 W1 C5 139.38(12) . . ?
C7 W1 C5 71.56(11) . . ?
C3 W1 C5 137.62(12) . . ?
C8 W1 C5 71.18(12) . . ?
C2 W1 C4 156.44(12) . . ?
C1 W1 C4 163.39(12) . . ?
C6 W1 C4 80.50(12) . . ?
C7 W1 C4 84.31(12) . . ?
C3 W1 C4 79.91(13) . . ?
C8 W1 C4 93.96(13) . . ?
C5 W1 C4 80.47(12) . . ?
O1 Rb1 O2 76.66(14) . . ?
O1 Rb1 N7 139.76(9) . . ?
O2 Rb1 N7 131.76(12) . . ?
O1 Rb1 N5 72.79(9) . 2_655 ?
O2 Rb1 N5 115.43(14) . 2_655 ?
N7 Rb1 N5 107.16(8) . 2_655 ?
O1 Rb1 N3 136.30(10) . 2_755 ?
O2 Rb1 N3 90.44(16) . 2_755 ?
N7 Rb1 N3 78.60(9) . 2_755 ?
N5 Rb1 N3 75.88(9) 2_655 2_755 ?
O1 Rb1 N8 72.24(10) . 2_655 ?
O2 Rb1 N8 143.01(16) . 2_655 ?
N7 Rb1 N8 69.48(9) . 2_655 ?
N5 Rb1 N8 73.70(8) 2_655 2_655 ?
N3 Rb1 N8 126.04(9) 2_755 2_655 ?
O1 Rb1 C7 136.64(9) . . ?
O2 Rb1 C7 114.36(12) . . ?
N7 Rb1 C7 19.90(8) . . ?
N5 Rb1 C7 127.00(8) 2_655 . ?
N3 Rb1 C7 86.81(9) 2_755 . ?
N8 Rb1 C7 77.65(8) 2_655 . ?
O1 Rb1 N6 135.30(9) . . ?
O2 Rb1 N6 62.05(13) . . ?
N7 Rb1 N6 71.11(8) . . ?
N5 Rb1 N6 139.38(8) 2_655 . ?
N3 Rb1 N6 63.86(9) 2_755 . ?
N8 Rb1 N6 135.18(8) 2_655 . ?
C7 Rb1 N6 58.37(8) . . ?
O1 Rb1 N4 76.69(9) . . ?
O2 Rb1 N4 74.74(16) . . ?
N7 Rb1 N4 84.28(8) . . ?
N5 Rb1 N4 143.89(8) 2_655 . ?
N3 Rb1 N4 140.17(9) 2_755 . ?
N8 Rb1 N4 79.01(9) 2_655 . ?
C7 Rb1 N4 67.39(8) . . ?
N6 Rb1 N4 76.65(8) . . ?
O1 Rb1 C6 133.74(9) . . ?
O2 Rb1 C6 72.46(12) . . ?
N7 Rb1 C6 59.32(7) . . ?
N5 Rb1 C6 152.49(8) 2_655 . ?
N3 Rb1 C6 77.81(9) 2_755 . ?
N8 Rb1 C6 116.99(8) 2_655 . ?
C7 Rb1 C6 42.94(7) . . ?
N6 Rb1 C6 18.98(7) . . ?
N4 Rb1 C6 62.56(8) . . ?
O1 Rb1 C4 94.97(9) . . ?
O2 Rb1 C4 80.67(14) . . ?
N7 Rb1 C4 68.40(8) . . ?
N5 Rb1 C4 155.61(8) 2_655 . ?
N3 Rb1 C4 124.30(9) 2_755 . ?
N8 Rb1 C4 82.55(8) 2_655 . ?
C7 Rb1 C4 50.13(8) . . ?
N6 Rb1 C4 63.55(8) . . ?
N4 Rb1 C4 18.39(8) . . ?
C6 Rb1 C4 46.97(8) . . ?
O1 Rb1 C5 69.41(8) . 2_655 ?
O2 Rb1 C5 128.19(12) . 2_655 ?
N7 Rb1 C5 98.59(8) . 2_655 ?
N5 Rb1 C5 17.16(7) 2_655 2_655 ?
N3 Rb1 C5 88.24(9) 2_755 2_655 ?
N8 Rb1 C5 56.55(8) 2_655 2_655 ?
C7 Rb1 C5 117.26(8) . 2_655 ?
N6 Rb1 C5 151.41(8) . 2_655 ?
N4 Rb1 C5 130.04(8) . 2_655 ?
C6 Rb1 C5 155.62(8) . 2_655 ?
C4 Rb1 C5 138.74(7) . 2_655 ?
O1 Rb1 H2O1 13.9(11) . . ?
O2 Rb1 H2O1 85.3(15) . . ?
N7 Rb1 H2O1 126.2(11) . . ?
N5 Rb1 H2O1 78.0(16) 2_655 . ?
N3 Rb1 H2O1 148.6(13) 2_755 . ?
N8 Rb1 H2O1 60.7(13) 2_655 . ?
C7 Rb1 H2O1 123.2(11) . . ?
N6 Rb1 H2O1 137.2(17) . . ?
N4 Rb1 H2O1 68.1(15) . . ?
C6 Rb1 H2O1 129.5(16) . . ?
C4 Rb1 H2O1 85.7(15) . . ?
C5 Rb1 H2O1 70.6(17) 2_655 . ?
O1 Rb2 N6 144.05(10) 3_665 1_455 ?
O1 Rb2 N8 145.92(10) 3_665 2_655 ?
N6 Rb2 N8 69.37(9) 1_455 2_655 ?
O1 Rb2 N4 82.09(11) 3_665 3_665 ?
N6 Rb2 N4 122.72(10) 1_455 3_665 ?
N8 Rb2 N4 79.21(11) 2_655 3_665 ?
O1 Rb2 N5 86.41(9) 3_665 . ?
N6 Rb2 N5 78.78(9) 1_455 . ?
N8 Rb2 N5 98.60(10) 2_655 . ?
N4 Rb2 N5 154.50(9) 3_665 . ?
O1 Rb2 N4 61.14(10) 3_665 . ?
N6 Rb2 N4 147.01(10) 1_455 . ?
N8 Rb2 N4 85.71(10) 2_655 . ?
N4 Rb2 N4 70.30(10) 3_665 . ?
N5 Rb2 N4 84.21(8) . . ?
O1 Rb2 O2 70.08(12) 3_665 3_665 ?
N6 Rb2 O2 90.97(11) 1_455 3_665 ?
N8 Rb2 O2 129.73(13) 2_655 3_665 ?
N4 Rb2 O2 73.77(11) 3_665 3_665 ?
N5 Rb2 O2 123.17(11) . 3_665 ?
N4 Rb2 O2 121.92(11) . 3_665 ?
O1 Rb2 N3 69.65(9) 3_665 1_455 ?
N6 Rb2 N3 74.49(8) 1_455 1_455 ?
N8 Rb2 N3 143.55(9) 2_655 1_455 ?
N4 Rb2 N3 126.26(10) 3_665 1_455 ?
N5 Rb2 N3 69.37(9) . 1_455 ?
N4 Rb2 N3 125.05(9) . 1_455 ?
O2 Rb2 N3 54.13(12) 3_665 1_455 ?
O1 Rb2 C4 64.03(9) 3_665 . ?
N6 Rb2 C4 133.79(9) 1_455 . ?
N8 Rb2 C4 87.30(9) 2_655 . ?
N4 Rb2 C4 88.94(9) 3_665 . ?
N5 Rb2 C4 65.56(8) . . ?
N4 Rb2 C4 18.72(8) . . ?
O2 Rb2 C4 132.70(11) 3_665 . ?
N3 Rb2 C4 115.54(8) 1_455 . ?
O1 Rb2 O2 127.40(14) 3_665 1_455 ?
N6 Rb2 O2 59.81(11) 1_455 1_455 ?
N8 Rb2 O2 67.66(14) 2_655 1_455 ?
N4 Rb2 O2 64.31(11) 3_665 1_455 ?
N5 Rb2 O2 138.59(11) . 1_455 ?
N4 Rb2 O2 130.45(11) . 1_455 ?
O2 Rb2 O2 62.6(2) 3_665 1_455 ?
N3 Rb2 O2 98.10(12) 1_455 1_455 ?
C4 Rb2 O2 145.66(11) . 1_455 ?
O1 Rb2 C6 126.65(9) 3_665 1_455 ?
N6 Rb2 C6 17.54(8) 1_455 1_455 ?
N8 Rb2 C6 86.91(9) 2_655 1_455 ?
N4 Rb2 C6 129.67(9) 3_665 1_455 ?
N5 Rb2 C6 75.08(8) . 1_455 ?
N4 Rb2 C6 156.69(8) . 1_455 ?
O2 Rb2 C6 79.26(10) 3_665 1_455 ?
N3 Rb2 C6 57.00(8) 1_455 1_455 ?
C4 Rb2 C6 138.79(8) . 1_455 ?
O2 Rb2 C6 65.63(10) 1_455 1_455 ?
O1 Rb2 C5 80.72(9) 3_665 . ?
N6 Rb2 C5 93.39(9) 1_455 . ?
N8 Rb2 C5 93.47(9) 2_655 . ?
N4 Rb2 C5 136.17(8) 3_665 . ?
N5 Rb2 C5 18.44(7) . . ?
N4 Rb2 C5 66.07(8) . . ?
O2 Rb2 C5 134.79(11) 3_665 . ?
N3 Rb2 C5 83.97(8) 1_455 . ?
C4 Rb2 C5 47.35(7) . . ?
O2 Rb2 C5 150.86(12) 1_455 . ?
C6 Rb2 C5 92.39(7) 1_455 . ?
C5 N5 Rb1 110.2(2) . 2_645 ?
C5 N5 Rb2 99.4(2) . . ?
Rb1 N5 Rb2 103.65(10) 2_645 . ?
Rb1 O1 Rb2 97.95(10) . 3_665 ?
Rb1 O1 H1O1 113(5) . . ?
Rb2 O1 H1O1 124(5) 3_665 . ?
Rb1 O1 H2O1 111(7) . . ?
Rb2 O1 H2O1 81(7) 3_665 . ?
H1O1 O1 H2O1 124(8) . . ?
N1 C1 C2 137.4(3) . . ?
N1 C1 W1 153.1(3) . . ?
C2 C1 W1 69.39(19) . . ?
C7 N7 Rb1 92.9(2) . . ?
C1 N1 H1A 123(3) . . ?
C1 N1 H1B 123(4) . . ?
H1A N1 H1B 113(5) . . ?
N4 C4 W1 173.5(3) . . ?
N4 C4 Rb2 66.3(2) . . ?
W1 C4 Rb2 116.12(12) . . ?
N4 C4 Rb1 72.6(3) . . ?
W1 C4 Rb1 101.26(11) . . ?
Rb2 C4 Rb1 86.47(8) . . ?
C2 N2 H2B 122(4) . . ?
C2 N2 H2A 120(3) . . ?
H2B N2 H2A 117(5) . . ?
N8 C8 W1 175.9(3) . . ?
N6 C6 W1 177.4(3) . . ?
N6 C6 Rb1 74.7(2) . . ?
W1 C6 Rb1 104.82(11) . . ?
N6 C6 Rb2 52.3(2) . 1_655 ?
W1 C6 Rb2 130.10(13) . 1_655 ?
Rb1 C6 Rb2 103.38(8) . 1_655 ?
C8 N8 Rb2 147.9(3) . 2_645 ?
C8 N8 Rb1 107.8(3) . 2_645 ?
Rb2 N8 Rb1 100.95(10) 2_645 2_645 ?
N7 C7 W1 177.6(3) . . ?
N7 C7 Rb1 67.2(2) . . ?
W1 C7 Rb1 110.38(12) . . ?
N3 C3 W1 178.3(3) . . ?
N3 C3 Rb1 52.1(2) . 2_745 ?
W1 C3 Rb1 128.78(13) . 2_745 ?
C3 N3 Rb1 110.9(3) . 2_745 ?
C3 N3 Rb2 101.8(3) . 1_655 ?
Rb1 N3 Rb2 97.86(10) 2_745 1_655 ?
N2 C2 C1 138.5(3) . . ?
N2 C2 W1 150.0(3) . . ?
C1 C2 W1 71.42(19) . . ?
C4 N4 Rb2 154.7(3) . 3_665 ?
C4 N4 Rb2 95.0(3) . . ?
Rb2 N4 Rb2 109.70(10) 3_665 . ?
C4 N4 Rb1 89.0(3) . . ?
Rb2 N4 Rb1 83.97(9) 3_665 . ?
Rb2 N4 Rb1 93.91(10) . . ?
C6 N6 Rb2 110.2(3) . 1_655 ?
C6 N6 Rb1 86.3(2) . . ?
Rb2 N6 Rb1 120.28(12) 1_655 . ?
N5 C5 W1 176.6(3) . . ?
N5 C5 Rb2 62.2(2) . . ?
W1 C5 Rb2 114.70(12) . . ?
N5 C5 Rb1 52.6(2) . 2_645 ?
W1 C5 Rb1 126.89(12) . 2_645 ?
Rb2 C5 Rb1 86.49(7) . 2_645 ?
Rb1 O2 Rb2 86.64(15) . 3_665 ?
Rb1 O2 Rb2 116.99(17) . 1_655 ?
Rb2 O2 Rb2 117.4(2) 3_665 1_655 ?

loop_
_geom_bond_atom_site_label_1
_geom_bond_atom_site_label_2
_geom_bond_distance
_geom_bond_site_symmetry_2
_geom_bond_publ_flag
W1 C2 2.023(3) . ?
W1 C1 2.049(3) . ?
W1 C6 2.164(3) . ?
W1 C7 2.169(3) . ?
W1 C3 2.177(3) . ?
W1 C8 2.178(3) . ?
W1 C5 2.191(3) . ?
W1 C4 2.224(3) . ?
Rb1 O1 2.892(4) . ?
Rb1 O2 2.969(5) . ?
Rb1 N7 3.091(3) . ?
Rb1 N5 3.095(3) 2_655 ?
Rb1 N3 3.101(4) 2_755 ?
Rb1 N8 3.276(4) 2_655 ?
Rb1 C7 3.349(3) . ?
Rb1 N6 3.404(3) . ?
Rb1 N4 3.429(4) . ?
Rb1 C6 3.521(3) . ?
Rb1 C4 3.593(4) . ?
Rb1 C5 3.655(3) 2_655 ?
Rb1 H2O1 3.29(8) . ?
Rb2 O1 2.905(3) 3_665 ?
Rb2 N6 3.012(3) 1_455 ?
Rb2 N8 3.036(4) 2_655 ?
Rb2 N4 3.098(3) 3_665 ?
Rb2 N5 3.214(3) . ?
Rb2 N4 3.234(4) . ?
Rb2 O2 3.389(7) 3_665 ?
Rb2 N3 3.471(4) 1_455 ?
Rb2 C4 3.518(3) . ?
Rb2 O2 3.551(6) 1_455 ?
Rb2 C6 3.574(3) 1_455 ?
Rb2 C5 3.584(3) . ?
N5 C5 1.149(4) . ?
O1 H1O1 0.84(2) . ?
O1 H2O1 0.85(2) . ?
C1 N1 1.300(4) . ?
C1 C2 1.366(4) . ?
N7 C7 1.142(4) . ?
N1 H1A 0.88(5) . ?
N1 H1B 0.79(6) . ?
C4 N4 1.134(5) . ?
N2 C2 1.318(4) . ?
N2 H2B 0.84(6) . ?
N2 H2A 0.83(6) . ?
C8 N8 1.140(5) . ?
C6 N6 1.148(4) . ?
C3 N3 1.151(5) . ?

loop_
_geom_hbond_atom_site_label_D
_geom_hbond_atom_site_label_H
_geom_hbond_atom_site_label_A
_geom_hbond_distance_DH
_geom_hbond_distance_HA
_geom_hbond_distance_DA
_geom_hbond_angle_DHA
_geom_hbond_site_symmetry_A
_geom_hbond_publ_flag
N2 H2B N5 0.84(6) 2.31(6) 3.129(5) 165(5) 1_655 yes
N2 H2A N7 0.83(6) 2.60(5) 3.120(4) 122(4) 3_766 yes
N1 H1A N8 0.88(5) 2.64(5) 3.210(5) 124(4) 4_566 yes
N1 H1A N6 0.88(5) 2.39(5) 3.146(5) 145(4) 3_766 yes
N1 H1B N7 0.79(6) 2.25(6) 3.032(5) 174(6) 3_666 yes
O1 H1O1 N7 0.84(2) 2.11(2) 2.952(5) 173(7) 4_575 yes

loop_
_geom_torsion_atom_site_label_1
_geom_torsion_atom_site_label_2
_geom_torsion_atom_site_label_3
_geom_torsion_atom_site_label_4
_geom_torsion
_geom_torsion_site_symmetry_1
_geom_torsion_site_symmetry_2
_geom_torsion_site_symmetry_3
_geom_torsion_site_symmetry_4
_geom_torsion_publ_flag
Rb1 C3 N3 Rb2 -103.2(2) 2_745 . . 1_655 ?
N1 C1 C2 N2 -0.2(8) . . . . ?
W1 C1 C2 N2 177.4(5) . . . . ?
N1 C1 C2 W1 -177.6(5) . . . . ?
Rb2 C4 N4 Rb2 167.4(8) . . . 3_665 ?
Rb1 C4 N4 Rb2 73.6(7) . . . 3_665 ?
Rb1 C4 N4 Rb2 -93.84(12) . . . . ?
Rb2 C4 N4 Rb1 93.84(12) . . . . ?
Rb1 C6 N6 Rb2 -120.96(19) . . . 1_655 ?
Rb2 C6 N6 Rb1 120.96(19) 1_655 . . . ?
Rb1 N5 C5 Rb2 108.39(19) 2_645 . . . ?
Rb2 N5 C5 Rb1 -108.39(19) . . . 2_645 ?
